data_7707071
loop_
_publ_author_name
'Fri\~aes, Sofia'
'Realista, Sara'
'Gomes, Clara S. B.'
'Martinho, Paulo N.'
'Veiros, Luis F.'
'Albrecht, Martin'
'Royo, Beatriz'

_publ_section_title
;
 Manganese complexes with chelating and bridging di-triazolylidene
 ligands: synthesis and reactivity.
;
_journal_issue 17
_journal_name_full 'Dalton transactions (Cambridge, England : 2003)'
_journal_page_first 5911
_journal_page_last 5920
_journal_paper_doi 10.1039/d1dt00444a
_journal_volume 50
_journal_year 2021
_chemical_formula_moiety 'C48 H46 Mn N6 O2 P2, C2 H3 N, Br, H2 O'
_chemical_formula_sum 'C50 H51 Br Mn N7 O3 P2'
_chemical_formula_weight 994.77
_space_group_crystal_system triclinic
_space_group_IT_number 2
_space_group_name_Hall '-P 1'
_space_group_name_H-M_alt 'P -1'
_atom_sites_solution_hydrogens mixed
_audit_creation_method SHELXL-2018/3
_audit_update_record
;
2021-02-02 deposited with the CCDC.	2021-04-06 downloaded from the CCDC.
;
_cell_angle_alpha 90.963(6)
_cell_angle_beta 98.570(5)
_cell_angle_gamma 101.111(5)
_cell_formula_units_Z 2
_cell_length_a 11.7228(19)
_cell_length_b 13.508(2)
_cell_length_c 14.793(2)
_cell_measurement_reflns_used 72752
_cell_measurement_temperature 110(2)
_cell_measurement_theta_max 25.350
_cell_measurement_theta_min 2.582
_cell_volume 2270.4(6)
_computing_cell_refinement 'Bruker SAINT'
_computing_data_collection 'Bruker APEX3'
_computing_data_reduction 'Bruker SAINT'
_computing_molecular_graphics ORTEP
_computing_publication_material 'WinGX and enCIFer'
_computing_structure_refinement 'SHELXL-2018/3 (Sheldrick, 2018)'
_computing_structure_solution 'SHELXT 2014/5 (Sheldrick, 2014)'
_diffrn_ambient_temperature 110(2)
_diffrn_measured_fraction_theta_full 0.998
_diffrn_measured_fraction_theta_max 0.998
_diffrn_measurement_device_type 'Bruker D8 VENTURE PHOTON 100 CMOS'
_diffrn_measurement_method '\f and \w scans'
_diffrn_radiation_probe x-ray
_diffrn_radiation_type MoK\a
_diffrn_radiation_wavelength 0.71073
_diffrn_reflns_av_R_equivalents 0.3020
_diffrn_reflns_av_unetI/netI 0.1476
_diffrn_reflns_Laue_measured_fraction_full 0.998
_diffrn_reflns_Laue_measured_fraction_max 0.998
_diffrn_reflns_limit_h_max 14
_diffrn_reflns_limit_h_min -14
_diffrn_reflns_limit_k_max 16
_diffrn_reflns_limit_k_min -16
_diffrn_reflns_limit_l_max 17
_diffrn_reflns_limit_l_min -17
_diffrn_reflns_number 72752
_diffrn_reflns_point_group_measured_fraction_full 0.998
_diffrn_reflns_point_group_measured_fraction_max 0.998
_diffrn_reflns_theta_full 25.242
_diffrn_reflns_theta_max 25.350
_diffrn_reflns_theta_min 2.582
_exptl_absorpt_coefficient_mu 1.293
_exptl_absorpt_correction_T_max 0.7453
_exptl_absorpt_correction_T_min 0.4092
_exptl_absorpt_correction_type multi-scan
_exptl_absorpt_process_details
;
 SADABS 2016/2: Krause, L., Herbst-Irmer, R., Sheldrick G.M. & Stalke D.,
 J. Appl. Cryst. 48 (2015) 3-10
;
_exptl_crystal_colour yellow
_exptl_crystal_density_diffrn 1.455
_exptl_crystal_description plate
_exptl_crystal_F_000 1028
_exptl_crystal_size_max 0.300
_exptl_crystal_size_mid 0.300
_exptl_crystal_size_min 0.200
_refine_diff_density_max 2.054
_refine_diff_density_min -1.391
_refine_diff_density_rms 0.177
_refine_ls_extinction_coef 0.011(3)
_refine_ls_extinction_expression Fc^*^=kFc[1+0.001xFc^2^\l^3^/sin(2\q)]^-1/4^
_refine_ls_extinction_method 'SHELXL-2018/3 (Sheldrick 2018)'
_refine_ls_goodness_of_fit_ref 1.138
_refine_ls_hydrogen_treatment mixed
_refine_ls_matrix_type full
_refine_ls_number_parameters 571
_refine_ls_number_reflns 8301
_refine_ls_number_restraints 4
_refine_ls_restrained_S_all 1.139
_refine_ls_R_factor_all 0.1929
_refine_ls_R_factor_gt 0.1111
_refine_ls_shift/su_max 0.000
_refine_ls_shift/su_mean 0.000
_refine_ls_structure_factor_coef Fsqd
_refine_ls_weighting_details 'w=1/[\s^2^(Fo^2^)+(0.2000P)^2^] where P=(Fo^2^+2Fc^2^)/3'
_refine_ls_weighting_scheme calc
_refine_ls_wR_factor_gt 0.3019
_refine_ls_wR_factor_ref 0.3420
_reflns_Friedel_coverage 0.000
_reflns_number_gt 4838
_reflns_number_total 8301
_reflns_threshold_expression 'I > 2\s(I)'
_cod_data_source_file d1dt00444a2.cif
_cod_data_source_block 11
_cod_depositor_comments 'Adding full bibliography for 7707067--7707071.cif.'
_cod_original_cell_volume 2270.4(7)
_cod_database_code 7707071
_shelx_shelxl_version_number 2018/3
_shelx_space_group_comment
;
The symmetry employed for this shelxl refinement is uniquely defined
by the following loop, which should always be used as a source of
symmetry information in preference to the above space-group names.
They are only intended as comments.
;
_shelx_estimated_absorpt_t_min 0.698
_shelx_estimated_absorpt_t_max 0.782

loop_
_space_group_symop_operation_xyz
'x, y, z'
'-x, -y, -z'

loop_
_atom_site_label
_atom_site_type_symbol
_atom_site_fract_x
_atom_site_fract_y
_atom_site_fract_z
_atom_site_U_iso_or_equiv
_atom_site_adp_type
_atom_site_occupancy
_atom_site_site_symmetry_order
_atom_site_calc_flag
_atom_site_refinement_flags_posn
_atom_site_refinement_flags_adp
_atom_site_refinement_flags_occupancy
_atom_site_disorder_assembly
_atom_site_disorder_group
C2 C 0.5750(9) 0.8575(8) 0.2139(7) 0.021(2) Uani 1 1 d . . . . .
C1 C 0.5727(8) 0.7612(7) 0.1725(6) 0.015(2) Uani 1 1 d . . . . .
C3 C 0.5524(8) 0.7590(8) 0.3444(6) 0.019(2) Uani 1 1 d . . . . .
C4 C 0.5692(9) 0.8557(8) 0.3097(6) 0.022(2) Uani 1 1 d . . . . .
C5 C 0.5843(10) 0.7180(9) 0.0067(6) 0.027(2) Uani 1 1 d . . . . .
H5A H 0.663526 0.701019 0.014660 0.033 Uiso 1 1 calc R U . . .
H5B H 0.526311 0.654341 0.007887 0.033 Uiso 1 1 calc R U . . .
C6 C 0.5618(12) 0.7614(9) -0.0838(8) 0.039(3) Uani 1 1 d . . . . .
H6A H 0.481935 0.775256 -0.093844 0.059 Uiso 1 1 calc R U . . .
H6B H 0.569687 0.713288 -0.131736 0.059 Uiso 1 1 calc R U . . .
H6C H 0.618845 0.824416 -0.085897 0.059 Uiso 1 1 calc R U . . .
C7 C 0.5670(10) 1.0308(8) 0.1507(7) 0.027(2) Uani 1 1 d . . . . .
H7A H 0.639776 1.070428 0.185351 0.040 Uiso 1 1 calc R U . . .
H7B H 0.500163 1.039126 0.180735 0.040 Uiso 1 1 calc R U . . .
H7C H 0.555869 1.054341 0.088329 0.040 Uiso 1 1 calc R U . . .
C8 C 0.5432(10) 0.7090(8) 0.5085(6) 0.024(2) Uani 1 1 d . . . . .
H8A H 0.599386 0.663470 0.505111 0.028 Uiso 1 1 calc R U . . .
H8B H 0.462723 0.667225 0.497713 0.028 Uiso 1 1 calc R U . . .
C9 C 0.5654(15) 0.7581(10) 0.6008(8) 0.051(4) Uani 1 1 d . . . . .
H9A H 0.643299 0.802348 0.610771 0.076 Uiso 1 1 calc R U . . .
H9B H 0.562281 0.706409 0.646601 0.076 Uiso 1 1 calc R U . . .
H9C H 0.505242 0.798188 0.606556 0.076 Uiso 1 1 calc R U . . .
C10 C 0.6110(13) 1.0355(9) 0.3809(8) 0.042(3) Uani 1 1 d . . . . .
H10A H 0.636565 1.062819 0.444028 0.063 Uiso 1 1 calc R U . . .
H10B H 0.541780 1.061641 0.353970 0.063 Uiso 1 1 calc R U . . .
H10C H 0.674738 1.055858 0.345023 0.063 Uiso 1 1 calc R U . . .
C11 C 0.5325(9) 0.5501(8) 0.1660(6) 0.021(2) Uani 1 1 d . . . . .
C12 C 0.5135(9) 0.5500(8) 0.3403(6) 0.022(2) Uani 1 1 d . . . . .
C13 C 0.2474(9) 0.5106(8) 0.1988(6) 0.021(2) Uani 1 1 d . . . . .
C14 C 0.2865(9) 0.4212(8) 0.2114(6) 0.023(2) Uani 1 1 d . . . . .
H14 H 0.368065 0.422154 0.228815 0.027 Uiso 1 1 calc R U . . .
C15 C 0.2063(10) 0.3290(9) 0.1986(8) 0.033(3) Uani 1 1 d . . . . .
H15 H 0.233648 0.267431 0.206356 0.040 Uiso 1 1 calc R U . . .
C16 C 0.0874(11) 0.3274(10) 0.1747(8) 0.039(3) Uani 1 1 d . . . . .
H16 H 0.033023 0.264736 0.167030 0.047 Uiso 1 1 calc R U . . .
C17 C 0.0471(10) 0.4173(10) 0.1619(7) 0.033(3) Uani 1 1 d . . . . .
H17 H -0.034472 0.416613 0.145200 0.039 Uiso 1 1 calc R U . . .
C18 C 0.1275(9) 0.5076(9) 0.1739(7) 0.026(2) Uani 1 1 d . . . . .
H18 H 0.100350 0.569136 0.164959 0.031 Uiso 1 1 calc R U . . .
C19 C 0.2780(9) 0.6851(8) 0.3095(7) 0.025(2) Uani 1 1 d . . . . .
C20 C 0.2422(14) 0.6200(11) 0.3752(9) 0.052(4) Uani 1 1 d . . . . .
H20 H 0.248591 0.551222 0.369140 0.063 Uiso 1 1 calc R U . . .
C21 C 0.1968(12) 0.6517(12) 0.4503(8) 0.047(4) Uani 1 1 d . . . . .
H21 H 0.179114 0.606586 0.497198 0.057 Uiso 1 1 calc R U . . .
C22 C 0.1782(17) 0.7471(13) 0.4557(10) 0.068(3) Uani 1 1 d . . . . .
H22 H 0.136174 0.766556 0.500944 0.082 Uiso 1 1 calc R U . . .
C23 C 0.2217(17) 0.8174(13) 0.3939(9) 0.068(3) Uani 1 1 d . . . . .
H23 H 0.215226 0.886078 0.400220 0.082 Uiso 1 1 calc R U . . .
C24 C 0.2728(17) 0.7860(13) 0.3253(10) 0.068(3) Uani 1 1 d . . . . .
H24 H 0.306404 0.834801 0.286326 0.082 Uiso 1 1 calc R U . . .
C25 C 0.3016(8) 0.6929(8) 0.1115(7) 0.024(2) Uani 1 1 d . . . . .
C26 C 0.2857(10) 0.6328(10) 0.0322(7) 0.031(3) Uani 1 1 d . . . . .
H26 H 0.294768 0.564526 0.036051 0.037 Uiso 1 1 calc R U . . .
C27 C 0.2565(10) 0.6710(10) -0.0536(7) 0.036(3) Uani 1 1 d . . . . .
H27 H 0.246095 0.629239 -0.107612 0.043 Uiso 1 1 calc R U . . .
C28 C 0.2428(9) 0.7697(10) -0.0589(7) 0.034(3) Uani 1 1 d . . . . .
H28 H 0.218392 0.794687 -0.116789 0.041 Uiso 1 1 calc R U . . .
C29 C 0.2639(10) 0.8323(10) 0.0177(9) 0.040(3) Uani 1 1 d . . . . .
H29 H 0.258046 0.901219 0.012834 0.047 Uiso 1 1 calc R U . . .
C30 C 0.2939(9) 0.7944(9) 0.1029(7) 0.029(3) Uani 1 1 d . . . . .
H30 H 0.309402 0.838141 0.156136 0.035 Uiso 1 1 calc R U . . .
C31 C 0.7847(9) 0.5204(8) 0.3169(7) 0.023(2) Uani 1 1 d . . . . .
C32 C 0.7083(10) 0.4293(9) 0.2941(7) 0.028(3) Uani 1 1 d . . . . .
H32 H 0.627192 0.428636 0.274391 0.033 Uiso 1 1 calc R U . . .
C33 C 0.7477(11) 0.3377(9) 0.2993(7) 0.032(3) Uani 1 1 d . . . . .
H33 H 0.694285 0.275707 0.281965 0.038 Uiso 1 1 calc R U . . .
C34 C 0.8637(11) 0.3385(10) 0.3295(8) 0.035(3) Uani 1 1 d . . . . .
H34 H 0.890620 0.276508 0.334585 0.042 Uiso 1 1 calc R U . . .
C35 C 0.9417(11) 0.4280(10) 0.3526(8) 0.036(3) Uani 1 1 d . . . . .
H35 H 1.022242 0.427304 0.373128 0.043 Uiso 1 1 calc R U . . .
C36 C 0.9035(9) 0.5223(9) 0.3464(7) 0.030(3) Uani 1 1 d . . . . .
H36 H 0.957623 0.584319 0.361873 0.036 Uiso 1 1 calc R U . . .
C37 C 0.8353(7) 0.6809(7) 0.2072(6) 0.016(2) Uani 1 1 d . . . . .
C38 C 0.8181(12) 0.6193(10) 0.1282(7) 0.039(3) Uani 1 1 d . . . . .
H38 H 0.756976 0.561029 0.121963 0.047 Uiso 1 1 calc R U . . .
C39 C 0.8830(10) 0.6370(10) 0.0591(7) 0.033(3) Uani 1 1 d . . . . .
H39 H 0.863156 0.594880 0.004700 0.039 Uiso 1 1 calc R U . . .
C40 C 0.9765(11) 0.7155(10) 0.0687(9) 0.044(3) Uani 1 1 d . . . . .
H40 H 1.021347 0.730381 0.020440 0.053 Uiso 1 1 calc R U . . .
C41 C 1.0055(12) 0.7739(11) 0.1508(9) 0.050(4) Uani 1 1 d . . . . .
H41 H 1.073782 0.825924 0.161608 0.060 Uiso 1 1 calc R U . . .
C42 C 0.9308(13) 0.7533(13) 0.2165(10) 0.060(4) Uani 1 1 d . . . . .
H42 H 0.949880 0.794081 0.271647 0.072 Uiso 1 1 calc R U . . .
C44 C 0.8104(9) 0.7223(9) 0.3941(7) 0.027(2) Uani 1 1 d . . . . .
C45 C 0.8311(9) 0.8274(9) 0.3877(9) 0.036(3) Uani 1 1 d . . . . .
H45 H 0.816723 0.855736 0.329769 0.043 Uiso 1 1 calc R U . . .
C46 C 0.8733(10) 0.8916(10) 0.4668(10) 0.044(3) Uani 1 1 d . . . . .
H46 H 0.887588 0.962700 0.461236 0.053 Uiso 1 1 calc R U . . .
C47 C 0.8936(10) 0.8535(12) 0.5502(9) 0.042(3) Uani 1 1 d . . . . .
H47 H 0.922790 0.897708 0.602612 0.051 Uiso 1 1 calc R U . . .
C48 C 0.8714(11) 0.7480(12) 0.5595(7) 0.045(4) Uani 1 1 d . . . . .
H48 H 0.884777 0.720949 0.618146 0.054 Uiso 1 1 calc R U . . .
C49 C 0.8289(10) 0.6827(10) 0.4808(7) 0.034(3) Uani 1 1 d . . . . .
H49 H 0.812971 0.611674 0.486764 0.041 Uiso 1 1 calc R U . . .
C50 C 0.2580(17) 1.0337(12) 0.2235(13) 0.107(10) Uani 1 1 d D . . . .
C51 C 0.1446(10) 1.0504(13) 0.1603(9) 0.054(4) Uani 1 1 d D . . . .
H51A H 0.077895 1.038104 0.194224 0.082 Uiso 1 1 calc R U . . .
H51B H 0.128147 1.003436 0.106575 0.082 Uiso 1 1 calc R U . . .
H51C H 0.156558 1.119961 0.140445 0.082 Uiso 1 1 calc R U . . .
N1 N 0.5774(7) 0.7856(6) 0.0847(5) 0.0167(18) Uani 1 1 d . . . . .
N2 N 0.5783(7) 0.8823(6) 0.0671(5) 0.0214(19) Uani 1 1 d . . . . .
N3 N 0.5751(7) 0.9228(6) 0.1474(6) 0.0223(19) Uani 1 1 d . . . . .
N4 N 0.5808(8) 0.9250(7) 0.3805(6) 0.026(2) Uani 1 1 d . . . . .
N5 N 0.5738(8) 0.8811(7) 0.4589(6) 0.028(2) Uani 1 1 d . . . . .
N6 N 0.5548(7) 0.7817(6) 0.4368(5) 0.0205(19) Uani 1 1 d . . . . .
N7 N 0.3379(9) 1.0247(13) 0.2748(11) 0.075(5) Uani 1 1 d D . . . .
O1 O 0.5234(6) 0.4888(6) 0.1057(5) 0.0280(17) Uani 1 1 d . . . . .
O2 O 0.4936(7) 0.4915(6) 0.3951(5) 0.0313(18) Uani 1 1 d . . . . .
O3 O 0.143826 1.069866 -0.027771 0.130(7) Uani 1 1 d D . . . .
P1 P 0.3457(2) 0.6346(2) 0.21954(16) 0.0185(6) Uani 1 1 d . . . . .
P2 P 0.7395(2) 0.6425(2) 0.29294(16) 0.0184(6) Uani 1 1 d . . . . .
Mn1 Mn 0.54253(13) 0.64034(11) 0.25536(10) 0.0159(4) Uani 1 1 d . . . . .
Br1 Br -0.11797(13) 1.05415(11) 0.23398(10) 0.0514(5) Uani 1 1 d . . . . .
H300 H 0.119030 1.035141 -0.077730 0.11(7) Uiso 1 1 d D . . . .
H301 H 0.217640 1.090261 -0.024692 0.4(3) Uiso 1 1 d D . . . .

loop_
_atom_site_aniso_label
_atom_site_aniso_U_11
_atom_site_aniso_U_22
_atom_site_aniso_U_33
_atom_site_aniso_U_23
_atom_site_aniso_U_13
_atom_site_aniso_U_12
C2 0.019(5) 0.024(6) 0.019(5) 0.008(4) -0.004(4) 0.006(4)
C1 0.012(5) 0.020(5) 0.013(5) -0.002(4) -0.003(4) 0.004(4)
C3 0.013(5) 0.031(6) 0.018(5) 0.011(4) 0.005(4) 0.010(4)
C4 0.032(6) 0.024(6) 0.012(5) 0.002(4) 0.006(4) 0.010(5)
C5 0.041(7) 0.031(6) 0.015(5) 0.001(4) 0.009(5) 0.015(5)
C6 0.063(9) 0.030(7) 0.029(6) -0.003(5) 0.016(6) 0.015(6)
C7 0.039(6) 0.018(6) 0.022(5) 0.000(4) -0.002(5) 0.011(5)
C8 0.033(6) 0.032(6) 0.012(5) 0.008(4) 0.012(4) 0.012(5)
C9 0.101(12) 0.035(8) 0.019(6) 0.009(5) 0.019(7) 0.015(8)
C10 0.083(10) 0.022(7) 0.024(6) 0.008(5) 0.013(6) 0.014(6)
C11 0.023(5) 0.026(6) 0.012(5) 0.013(5) -0.001(4) 0.004(4)
C12 0.027(6) 0.028(6) 0.010(5) -0.002(4) -0.002(4) 0.008(5)
C13 0.019(5) 0.034(6) 0.007(5) 0.003(4) 0.002(4) -0.001(5)
C14 0.022(5) 0.027(6) 0.017(5) 0.002(4) 0.001(4) 0.000(5)
C15 0.039(7) 0.023(6) 0.030(6) -0.001(5) 0.001(5) -0.007(5)
C16 0.035(7) 0.049(8) 0.024(6) -0.008(5) 0.010(5) -0.016(6)
C17 0.026(6) 0.045(8) 0.025(6) -0.004(5) 0.003(5) 0.004(5)
C18 0.021(6) 0.040(7) 0.018(5) 0.001(5) 0.006(4) 0.010(5)
C19 0.027(6) 0.031(6) 0.019(5) -0.001(4) 0.009(4) 0.012(5)
C20 0.085(11) 0.034(8) 0.039(8) 0.000(6) 0.031(8) -0.002(7)
C21 0.049(8) 0.075(10) 0.025(6) -0.002(6) 0.023(6) 0.017(7)
C22 0.121(9) 0.063(6) 0.039(5) 0.011(4) 0.035(5) 0.045(6)
C23 0.121(9) 0.063(6) 0.039(5) 0.011(4) 0.035(5) 0.045(6)
C24 0.121(9) 0.063(6) 0.039(5) 0.011(4) 0.035(5) 0.045(6)
C25 0.013(5) 0.032(6) 0.029(6) 0.008(5) 0.001(4) 0.009(4)
C26 0.031(6) 0.046(8) 0.019(5) 0.006(5) 0.007(5) 0.012(5)
C27 0.027(6) 0.054(9) 0.021(6) 0.006(5) 0.000(5) -0.002(6)
C28 0.022(6) 0.059(9) 0.021(6) 0.012(6) -0.004(5) 0.012(6)
C29 0.019(6) 0.039(8) 0.061(9) 0.019(6) 0.007(6) 0.005(5)
C30 0.023(6) 0.043(7) 0.022(6) 0.008(5) 0.004(5) 0.008(5)
C31 0.033(6) 0.023(6) 0.021(5) 0.009(4) 0.013(5) 0.015(5)
C32 0.035(6) 0.039(7) 0.016(5) 0.011(5) 0.005(5) 0.023(5)
C33 0.049(7) 0.026(6) 0.028(6) 0.014(5) 0.014(5) 0.017(5)
C34 0.044(7) 0.038(8) 0.036(6) 0.019(5) 0.022(6) 0.029(6)
C35 0.034(7) 0.051(8) 0.037(7) 0.021(6) 0.014(5) 0.036(6)
C36 0.024(6) 0.039(7) 0.034(6) 0.017(5) 0.009(5) 0.018(5)
C37 0.005(4) 0.018(5) 0.022(5) -0.002(4) -0.005(4) 0.000(4)
C38 0.071(9) 0.033(7) 0.016(6) 0.010(5) 0.013(6) 0.012(6)
C39 0.038(7) 0.045(8) 0.017(5) 0.004(5) 0.009(5) 0.009(6)
C40 0.040(7) 0.048(8) 0.044(8) 0.000(6) 0.016(6) -0.003(6)
C41 0.047(8) 0.047(9) 0.058(9) -0.003(7) 0.036(7) -0.008(7)
C42 0.054(9) 0.072(11) 0.057(9) -0.011(8) 0.029(8) 0.006(8)
C44 0.023(6) 0.033(7) 0.026(6) 0.000(5) 0.000(5) 0.008(5)
C45 0.021(6) 0.038(8) 0.052(8) -0.001(6) 0.004(5) 0.013(5)
C46 0.024(6) 0.031(7) 0.073(10) -0.010(7) -0.003(6) 0.000(5)
C47 0.022(6) 0.067(10) 0.040(7) -0.012(7) -0.004(5) 0.023(6)
C48 0.036(7) 0.092(12) 0.012(6) 0.001(6) -0.005(5) 0.028(7)
C49 0.035(7) 0.048(8) 0.029(6) 0.009(5) 0.002(5) 0.030(6)
C50 0.17(2) 0.027(9) 0.13(2) -0.027(11) 0.11(2) -0.025(12)
C51 0.022(7) 0.082(12) 0.058(9) 0.027(8) 0.003(6) 0.009(7)
N1 0.018(4) 0.021(5) 0.010(4) 0.002(3) 0.002(3) 0.004(3)
N2 0.030(5) 0.017(5) 0.018(4) 0.002(4) 0.005(4) 0.008(4)
N3 0.024(5) 0.021(5) 0.024(5) 0.011(4) 0.004(4) 0.006(4)
N4 0.036(5) 0.023(5) 0.021(5) 0.000(4) 0.004(4) 0.012(4)
N5 0.036(5) 0.027(6) 0.020(5) 0.005(4) 0.005(4) 0.006(4)
N6 0.027(5) 0.021(5) 0.016(4) 0.000(4) 0.006(4) 0.009(4)
N7 0.016(6) 0.089(11) 0.121(13) 0.041(10) 0.012(7) 0.009(7)
O1 0.033(4) 0.031(5) 0.024(4) 0.007(4) 0.007(3) 0.012(3)
O2 0.051(5) 0.028(4) 0.015(4) 0.005(3) 0.003(3) 0.008(4)
O3 0.091(11) 0.20(2) 0.107(12) -0.044(13) -0.012(9) 0.073(12)
P1 0.0213(13) 0.0225(15) 0.0132(12) 0.0030(10) 0.0042(10) 0.0065(11)
P2 0.0224(14) 0.0216(15) 0.0124(12) 0.0033(10) -0.0003(10) 0.0096(11)
Mn1 0.0177(8) 0.0194(8) 0.0114(7) 0.0046(6) 0.0001(6) 0.0069(6)
Br1 0.0454(8) 0.0445(9) 0.0596(9) 0.0131(7) -0.0081(6) 0.0092(6)

loop_
_atom_type_symbol
_atom_type_description
_atom_type_scat_dispersion_real
_atom_type_scat_dispersion_imag
_atom_type_scat_source
C C 0.0033 0.0016 'International Tables Vol C Tables 4.2.6.8 and 6.1.1.4'
H H 0.0000 0.0000 'International Tables Vol C Tables 4.2.6.8 and 6.1.1.4'
N N 0.0061 0.0033 'International Tables Vol C Tables 4.2.6.8 and 6.1.1.4'
O O 0.0106 0.0060 'International Tables Vol C Tables 4.2.6.8 and 6.1.1.4'
P P 0.1023 0.0942 'International Tables Vol C Tables 4.2.6.8 and 6.1.1.4'
Mn Mn 0.3368 0.7283 'International Tables Vol C Tables 4.2.6.8 and 6.1.1.4'
Br Br -0.2901 2.4595 'International Tables Vol C Tables 4.2.6.8 and 6.1.1.4'

loop_
_geom_angle_atom_site_label_1
_geom_angle_atom_site_label_2
_geom_angle_atom_site_label_3
_geom_angle
_geom_angle_site_symmetry_1
_geom_angle_site_symmetry_3
_geom_angle_publ_flag
N3 C2 C1 107.1(8) . . ?
N3 C2 C4 138.9(10) . . ?
C1 C2 C4 113.8(9) . . ?
N1 C1 C2 100.6(8) . . ?
N1 C1 Mn1 143.0(7) . . ?
C2 C1 Mn1 115.6(6) . . ?
N6 C3 C4 101.2(9) . . ?
N6 C3 Mn1 141.3(7) . . ?
C4 C3 Mn1 117.3(7) . . ?
N4 C4 C3 108.5(8) . . ?
N4 C4 C2 136.9(10) . . ?
C3 C4 C2 114.5(9) . . ?
C6 C5 N1 114.1(9) . . ?
C6 C5 H5A 108.7 . . ?
N1 C5 H5A 108.7 . . ?
C6 C5 H5B 108.7 . . ?
N1 C5 H5B 108.7 . . ?
H5A C5 H5B 107.6 . . ?
C5 C6 H6A 109.5 . . ?
C5 C6 H6B 109.5 . . ?
H6A C6 H6B 109.5 . . ?
C5 C6 H6C 109.5 . . ?
H6A C6 H6C 109.5 . . ?
H6B C6 H6C 109.5 . . ?
N3 C7 H7A 109.5 . . ?
N3 C7 H7B 109.5 . . ?
H7A C7 H7B 109.5 . . ?
N3 C7 H7C 109.5 . . ?
H7A C7 H7C 109.5 . . ?
H7B C7 H7C 109.5 . . ?
N6 C8 C9 112.6(9) . . ?
N6 C8 H8A 109.1 . . ?
C9 C8 H8A 109.1 . . ?
N6 C8 H8B 109.1 . . ?
C9 C8 H8B 109.1 . . ?
H8A C8 H8B 107.8 . . ?
C8 C9 H9A 109.5 . . ?
C8 C9 H9B 109.5 . . ?
H9A C9 H9B 109.5 . . ?
C8 C9 H9C 109.5 . . ?
H9A C9 H9C 109.5 . . ?
H9B C9 H9C 109.5 . . ?
N4 C10 H10A 109.5 . . ?
N4 C10 H10B 109.5 . . ?
H10A C10 H10B 109.5 . . ?
N4 C10 H10C 109.5 . . ?
H10A C10 H10C 109.5 . . ?
H10B C10 H10C 109.5 . . ?
O1 C11 Mn1 178.7(9) . . ?
O2 C12 Mn1 179.3(10) . . ?
C14 C13 C18 119.1(10) . . ?
C14 C13 P1 122.9(8) . . ?
C18 C13 P1 118.0(8) . . ?
C13 C14 C15 120.1(10) . . ?
C13 C14 H14 119.9 . . ?
C15 C14 H14 119.9 . . ?
C16 C15 C14 120.1(12) . . ?
C16 C15 H15 120.0 . . ?
C14 C15 H15 120.0 . . ?
C15 C16 C17 120.1(11) . . ?
C15 C16 H16 119.9 . . ?
C17 C16 H16 119.9 . . ?
C18 C17 C16 119.1(11) . . ?
C18 C17 H17 120.5 . . ?
C16 C17 H17 120.5 . . ?
C17 C18 C13 121.5(11) . . ?
C17 C18 H18 119.3 . . ?
C13 C18 H18 119.3 . . ?
C20 C19 C24 116.0(10) . . ?
C20 C19 P1 117.2(9) . . ?
C24 C19 P1 126.3(9) . . ?
C19 C20 C21 122.3(13) . . ?
C19 C20 H20 118.9 . . ?
C21 C20 H20 118.9 . . ?
C22 C21 C20 119.3(13) . . ?
C22 C21 H21 120.3 . . ?
C20 C21 H21 120.3 . . ?
C21 C22 C23 119.5(13) . . ?
C21 C22 H22 120.2 . . ?
C23 C22 H22 120.2 . . ?
C24 C23 C22 119.3(15) . . ?
C24 C23 H23 120.4 . . ?
C22 C23 H23 120.4 . . ?
C23 C24 C19 122.7(15) . . ?
C23 C24 H24 118.7 . . ?
C19 C24 H24 118.7 . . ?
C26 C25 C30 118.0(10) . . ?
C26 C25 P1 116.5(8) . . ?
C30 C25 P1 125.2(8) . . ?
C25 C26 C27 120.9(12) . . ?
C25 C26 H26 119.5 . . ?
C27 C26 H26 119.5 . . ?
C28 C27 C26 119.4(11) . . ?
C28 C27 H27 120.3 . . ?
C26 C27 H27 120.3 . . ?
C29 C28 C27 120.9(11) . . ?
C29 C28 H28 119.5 . . ?
C27 C28 H28 119.5 . . ?
C28 C29 C30 119.5(12) . . ?
C28 C29 H29 120.2 . . ?
C30 C29 H29 120.2 . . ?
C29 C30 C25 121.0(11) . . ?
C29 C30 H30 119.5 . . ?
C25 C30 H30 119.5 . . ?
C32 C31 C36 119.8(10) . . ?
C32 C31 P2 121.8(8) . . ?
C36 C31 P2 117.7(8) . . ?
C31 C32 C33 121.4(11) . . ?
C31 C32 H32 119.3 . . ?
C33 C32 H32 119.3 . . ?
C34 C33 C32 119.3(12) . . ?
C34 C33 H33 120.3 . . ?
C32 C33 H33 120.3 . . ?
C33 C34 C35 120.5(11) . . ?
C33 C34 H34 119.8 . . ?
C35 C34 H34 119.8 . . ?
C34 C35 C36 121.0(11) . . ?
C34 C35 H35 119.5 . . ?
C36 C35 H35 119.5 . . ?
C31 C36 C35 118.0(11) . . ?
C31 C36 H36 121.0 . . ?
C35 C36 H36 121.0 . . ?
C42 C37 C38 114.4(10) . . ?
C42 C37 P2 127.4(9) . . ?
C38 C37 P2 117.5(8) . . ?
C39 C38 C37 124.4(12) . . ?
C39 C38 H38 117.8 . . ?
C37 C38 H38 117.8 . . ?
C40 C39 C38 119.3(11) . . ?
C40 C39 H39 120.4 . . ?
C38 C39 H39 120.4 . . ?
C39 C40 C41 118.8(11) . . ?
C39 C40 H40 120.6 . . ?
C41 C40 H40 120.6 . . ?
C40 C41 C42 118.0(13) . . ?
C40 C41 H41 121.0 . . ?
C42 C41 H41 121.0 . . ?
C37 C42 C41 124.6(13) . . ?
C37 C42 H42 117.7 . . ?
C41 C42 H42 117.7 . . ?
C45 C44 C49 118.5(11) . . ?
C45 C44 P2 119.0(9) . . ?
C49 C44 P2 121.8(9) . . ?
C44 C45 C46 120.4(12) . . ?
C44 C45 H45 119.8 . . ?
C46 C45 H45 119.8 . . ?
C47 C46 C45 121.1(13) . . ?
C47 C46 H46 119.5 . . ?
C45 C46 H46 119.5 . . ?
C46 C47 C48 120.1(12) . . ?
C46 C47 H47 120.0 . . ?
C48 C47 H47 120.0 . . ?
C47 C48 C49 119.5(11) . . ?
C47 C48 H48 120.3 . . ?
C49 C48 H48 120.3 . . ?
C44 C49 C48 120.4(12) . . ?
C44 C49 H49 119.8 . . ?
C48 C49 H49 119.8 . . ?
N7 C50 C51 174.9(19) . . ?
C50 C51 H51A 109.5 . . ?
C50 C51 H51B 109.5 . . ?
H51A C51 H51B 109.5 . . ?
C50 C51 H51C 109.5 . . ?
H51A C51 H51C 109.5 . . ?
H51B C51 H51C 109.5 . . ?
N2 N1 C1 116.0(8) . . ?
N2 N1 C5 116.5(7) . . ?
C1 N1 C5 127.5(8) . . ?
N3 N2 N1 102.8(7) . . ?
N2 N3 C2 113.5(9) . . ?
N2 N3 C7 116.6(8) . . ?
C2 N3 C7 129.8(9) . . ?
N5 N4 C4 111.5(9) . . ?
N5 N4 C10 118.8(8) . . ?
C4 N4 C10 129.3(9) . . ?
N4 N5 N6 104.6(8) . . ?
N5 N6 C3 114.1(8) . . ?
N5 N6 C8 119.7(8) . . ?
C3 N6 C8 126.2(9) . . ?
H300 O3 H301 107.703 . . ?
C19 P1 C13 98.7(5) . . ?
C19 P1 C25 108.6(5) . . ?
C13 P1 C25 99.7(5) . . ?
C19 P1 Mn1 115.1(4) . . ?
C13 P1 Mn1 118.3(4) . . ?
C25 P1 Mn1 114.4(3) . . ?
C44 P2 C37 103.9(5) . . ?
C44 P2 C31 103.3(5) . . ?
C37 P2 C31 96.8(4) . . ?
C44 P2 Mn1 114.1(4) . . ?
C37 P2 Mn1 118.6(3) . . ?
C31 P2 Mn1 117.5(4) . . ?
C11 Mn1 C12 95.3(4) . . ?
C11 Mn1 C3 171.8(4) . . ?
C12 Mn1 C3 92.7(4) . . ?
C11 Mn1 C1 93.7(4) . . ?
C12 Mn1 C1 170.9(4) . . ?
C3 Mn1 C1 78.4(4) . . ?
C11 Mn1 P1 89.3(3) . . ?
C12 Mn1 P1 89.1(3) . . ?
C3 Mn1 P1 88.7(3) . . ?
C1 Mn1 P1 89.3(3) . . ?
C11 Mn1 P2 90.3(3) . . ?
C12 Mn1 P2 89.6(3) . . ?
C3 Mn1 P2 91.8(3) . . ?
C1 Mn1 P2 92.0(3) . . ?
P1 Mn1 P2 178.64(12) . . ?

loop_
_geom_bond_atom_site_label_1
_geom_bond_atom_site_label_2
_geom_bond_distance
_geom_bond_site_symmetry_2
_geom_bond_publ_flag
C2 N3 1.333(13) . ?
C2 C1 1.422(14) . ?
C2 C4 1.430(13) . ?
C1 N1 1.352(12) . ?
C1 Mn1 2.065(10) . ?
C3 N6 1.391(12) . ?
C3 C4 1.400(15) . ?
C3 Mn1 2.032(10) . ?
C4 N4 1.366(13) . ?
C5 C6 1.479(15) . ?
C5 N1 1.481(12) . ?
C5 H5A 0.9900 . ?
C5 H5B 0.9900 . ?
C6 H6A 0.9800 . ?
C6 H6B 0.9800 . ?
C6 H6C 0.9800 . ?
C7 N3 1.480(13) . ?
C7 H7A 0.9800 . ?
C7 H7B 0.9800 . ?
C7 H7C 0.9800 . ?
C8 N6 1.461(12) . ?
C8 C9 1.473(15) . ?
C8 H8A 0.9900 . ?
C8 H8B 0.9900 . ?
C9 H9A 0.9800 . ?
C9 H9B 0.9800 . ?
C9 H9C 0.9800 . ?
C10 N4 1.466(15) . ?
C10 H10A 0.9800 . ?
C10 H10B 0.9800 . ?
C10 H10C 0.9800 . ?
C11 O1 1.185(12) . ?
C11 Mn1 1.758(11) . ?
C12 O2 1.158(12) . ?
C12 Mn1 1.790(11) . ?
C13 C14 1.377(15) . ?
C13 C18 1.392(14) . ?
C13 P1 1.834(11) . ?
C14 C15 1.400(15) . ?
C14 H14 0.9500 . ?
C15 C16 1.382(18) . ?
C15 H15 0.9500 . ?
C16 C17 1.392(18) . ?
C16 H16 0.9500 . ?
C17 C18 1.381(16) . ?
C17 H17 0.9500 . ?
C18 H18 0.9500 . ?
C19 C20 1.379(16) . ?
C19 C24 1.394(19) . ?
C19 P1 1.833(9) . ?
C20 C21 1.396(16) . ?
C20 H20 0.9500 . ?
C21 C22 1.35(2) . ?
C21 H21 0.9500 . ?
C22 C23 1.41(2) . ?
C22 H22 0.9500 . ?
C23 C24 1.353(18) . ?
C23 H23 0.9500 . ?
C24 H24 0.9500 . ?
C25 C26 1.384(15) . ?
C25 C30 1.397(16) . ?
C25 P1 1.843(11) . ?
C26 C27 1.398(15) . ?
C26 H26 0.9500 . ?
C27 C28 1.375(18) . ?
C27 H27 0.9500 . ?
C28 C29 1.365(17) . ?
C28 H28 0.9500 . ?
C29 C30 1.391(16) . ?
C29 H29 0.9500 . ?
C30 H30 0.9500 . ?
C31 C32 1.380(16) . ?
C31 C36 1.391(15) . ?
C31 P2 1.851(10) . ?
C32 C33 1.402(15) . ?
C32 H32 0.9500 . ?
C33 C34 1.364(17) . ?
C33 H33 0.9500 . ?
C34 C35 1.372(18) . ?
C34 H34 0.9500 . ?
C35 C36 1.429(16) . ?
C35 H35 0.9500 . ?
C36 H36 0.9500 . ?
C37 C42 1.325(17) . ?
C37 C38 1.390(15) . ?
C37 P2 1.833(9) . ?
C38 C39 1.360(15) . ?
C38 H38 0.9500 . ?
C39 C40 1.359(17) . ?
C39 H39 0.9500 . ?
C40 C41 1.398(18) . ?
C40 H40 0.9500 . ?
C41 C42 1.399(17) . ?
C41 H41 0.9500 . ?
C42 H42 0.9500 . ?
C44 C45 1.401(17) . ?
C44 C49 1.400(15) . ?
C44 P2 1.823(11) . ?
C45 C46 1.411(17) . ?
C45 H45 0.9500 . ?
C46 C47 1.351(19) . ?
C46 H46 0.9500 . ?
C47 C48 1.41(2) . ?
C47 H47 0.9500 . ?
C48 C49 1.416(17) . ?
C48 H48 0.9500 . ?
C49 H49 0.9500 . ?
C50 N7 1.14(2) . ?
C50 C51 1.564(18) . ?
C51 H51A 0.9800 . ?
C51 H51B 0.9800 . ?
C51 H51C 0.9800 . ?
N1 N2 1.335(12) . ?
N2 N3 1.308(11) . ?
N4 N5 1.317(12) . ?
N5 N6 1.345(12) . ?
O3 H300 0.84999 . ?
O3 H301 0.85010 . ?
P1 Mn1 2.275(3) . ?
P2 Mn1 2.287(3) . ?

loop_
_geom_hbond_atom_site_label_D
_geom_hbond_atom_site_label_H
_geom_hbond_atom_site_label_A
_geom_hbond_distance_DH
_geom_hbond_distance_HA
_geom_hbond_distance_DA
_geom_hbond_angle_DHA
_geom_hbond_site_symmetry_A
_geom_hbond_publ_flag
C5 H5B O1 0.99 2.46 3.166(14) 127.6 2_665 yes
C7 H7A Br1 0.98 2.88 3.665(11) 138.3 1_655 yes
C7 H7B N7 0.98 2.50 3.462(18) 166.9 . yes
C9 H9A N7 0.98 2.82 3.35(2) 114.7 2_676 yes
C24 H24 N7 0.95 2.53 3.29(2) 137.0 . yes
C10 H10B N7 0.98 2.45 3.324(18) 147.8 . yes
C51 H51A Br1 0.98 2.50 3.424(13) 156.9 . yes
C51 H51B O3 0.98 2.21 2.798(14) 117.1 . yes
C45 H45 Br1 0.95 3.07 3.852(13) 140.5 1_655 yes
C5 H5B O1 0.99 2.46 3.166(14) 127.6 2_665 yes
C7 H7A Br1 0.98 2.88 3.665(11) 138.3 1_655 yes
C7 H7B N7 0.98 2.50 3.462(18) 166.9 . yes
C24 H24 N7 0.95 2.53 3.29(2) 137.0 . yes
C10 H10B N7 0.98 2.45 3.324(18) 147.8 . yes
C51 H51A Br1 0.98 2.50 3.424(13) 156.9 . yes
C51 H51B O3 0.98 2.21 2.798(14) 117.1 . yes
C45 H45 Br1 0.95 3.07 3.852(13) 140.5 1_655 yes
O3 H301 N2 0.8501(1) 2.523 3.337(8) 160.51(18) 2_675 yes

loop_
_geom_torsion_atom_site_label_1
_geom_torsion_atom_site_label_2
_geom_torsion_atom_site_label_3
_geom_torsion_atom_site_label_4
_geom_torsion
_geom_torsion_site_symmetry_1
_geom_torsion_site_symmetry_2
_geom_torsion_site_symmetry_3
_geom_torsion_site_symmetry_4
_geom_torsion_publ_flag
N3 C2 C1 N1 2.8(10) . . . . ?
C4 C2 C1 N1 179.2(8) . . . . ?
N3 C2 C1 Mn1 -169.6(6) . . . . ?
C4 C2 C1 Mn1 6.8(11) . . . . ?
N6 C3 C4 N4 0.5(11) . . . . ?
Mn1 C3 C4 N4 -176.3(6) . . . . ?
N6 C3 C4 C2 177.9(8) . . . . ?
Mn1 C3 C4 C2 1.1(12) . . . . ?
N3 C2 C4 N4 -14(2) . . . . ?
C1 C2 C4 N4 171.3(11) . . . . ?
N3 C2 C4 C3 169.7(12) . . . . ?
C1 C2 C4 C3 -5.1(13) . . . . ?
C18 C13 C14 C15 0.4(14) . . . . ?
P1 C13 C14 C15 177.0(8) . . . . ?
C13 C14 C15 C16 -1.0(16) . . . . ?
C14 C15 C16 C17 1.0(16) . . . . ?
C15 C16 C17 C18 -0.3(16) . . . . ?
C16 C17 C18 C13 -0.3(16) . . . . ?
C14 C13 C18 C17 0.2(14) . . . . ?
P1 C13 C18 C17 -176.5(8) . . . . ?
C24 C19 C20 C21 4(2) . . . . ?
P1 C19 C20 C21 175.6(11) . . . . ?
C19 C20 C21 C22 5(2) . . . . ?
C20 C21 C22 C23 -10(3) . . . . ?
C21 C22 C23 C24 5(3) . . . . ?
C22 C23 C24 C19 4(3) . . . . ?
C20 C19 C24 C23 -8(2) . . . . ?
P1 C19 C24 C23 -179.5(14) . . . . ?
C30 C25 C26 C27 -3.4(15) . . . . ?
P1 C25 C26 C27 -177.7(8) . . . . ?
C25 C26 C27 C28 -0.3(16) . . . . ?
C26 C27 C28 C29 3.7(17) . . . . ?
C27 C28 C29 C30 -3.2(17) . . . . ?
C28 C29 C30 C25 -0.7(16) . . . . ?
C26 C25 C30 C29 3.9(15) . . . . ?
P1 C25 C30 C29 177.6(8) . . . . ?
C36 C31 C32 C33 -0.4(15) . . . . ?
P2 C31 C32 C33 170.0(8) . . . . ?
C31 C32 C33 C34 1.5(16) . . . . ?
C32 C33 C34 C35 -1.5(16) . . . . ?
C33 C34 C35 C36 0.5(17) . . . . ?
C32 C31 C36 C35 -0.6(15) . . . . ?
P2 C31 C36 C35 -171.3(8) . . . . ?
C34 C35 C36 C31 0.6(16) . . . . ?
C42 C37 C38 C39 -8.0(18) . . . . ?
P2 C37 C38 C39 -179.1(10) . . . . ?
C37 C38 C39 C40 5(2) . . . . ?
C38 C39 C40 C41 2(2) . . . . ?
C39 C40 C41 C42 -5(2) . . . . ?
C38 C37 C42 C41 5(2) . . . . ?
P2 C37 C42 C41 174.8(12) . . . . ?
C40 C41 C42 C37 1(3) . . . . ?
C49 C44 C45 C46 1.9(16) . . . . ?
P2 C44 C45 C46 172.7(8) . . . . ?
C44 C45 C46 C47 -0.6(17) . . . . ?
C45 C46 C47 C48 -0.7(18) . . . . ?
C46 C47 C48 C49 0.6(18) . . . . ?
C45 C44 C49 C48 -2.0(16) . . . . ?
P2 C44 C49 C48 -172.5(9) . . . . ?
C47 C48 C49 C44 0.7(17) . . . . ?
C2 C1 N1 N2 -2.1(10) . . . . ?
Mn1 C1 N1 N2 166.4(9) . . . . ?
C2 C1 N1 C5 176.5(9) . . . . ?
Mn1 C1 N1 C5 -15.0(16) . . . . ?
C6 C5 N1 N2 -14.3(13) . . . . ?
C6 C5 N1 C1 167.1(10) . . . . ?
C1 N1 N2 N3 0.6(10) . . . . ?
C5 N1 N2 N3 -178.1(8) . . . . ?
N1 N2 N3 C2 1.4(11) . . . . ?
N1 N2 N3 C7 -176.0(8) . . . . ?
C1 C2 N3 N2 -2.8(11) . . . . ?
C4 C2 N3 N2 -177.7(12) . . . . ?
C1 C2 N3 C7 174.3(10) . . . . ?
C4 C2 N3 C7 -1(2) . . . . ?
C3 C4 N4 N5 0.5(12) . . . . ?
C2 C4 N4 N5 -176.1(12) . . . . ?
C3 C4 N4 C10 173.4(11) . . . . ?
C2 C4 N4 C10 -3(2) . . . . ?
C4 N4 N5 N6 -1.3(11) . . . . ?
C10 N4 N5 N6 -175.1(10) . . . . ?
N4 N5 N6 C3 1.7(11) . . . . ?
N4 N5 N6 C8 179.6(8) . . . . ?
C4 C3 N6 N5 -1.4(11) . . . . ?
Mn1 C3 N6 N5 174.1(8) . . . . ?
C4 C3 N6 C8 -179.1(9) . . . . ?
Mn1 C3 N6 C8 -3.7(17) . . . . ?
C9 C8 N6 N5 -5.3(14) . . . . ?
C9 C8 N6 C3 172.3(10) . . . . ?
C20 C19 P1 C13 41.2(11) . . . . ?
C24 C19 P1 C13 -147.8(13) . . . . ?
C20 C19 P1 C25 144.5(10) . . . . ?
C24 C19 P1 C25 -44.5(14) . . . . ?
C20 C19 P1 Mn1 -85.7(10) . . . . ?
C24 C19 P1 Mn1 85.3(13) . . . . ?
C14 C13 P1 C19 -119.1(8) . . . . ?
C18 C13 P1 C19 57.5(8) . . . . ?
C14 C13 P1 C25 130.1(8) . . . . ?
C18 C13 P1 C25 -53.3(8) . . . . ?
C14 C13 P1 Mn1 5.5(9) . . . . ?
C18 C13 P1 Mn1 -177.9(6) . . . . ?
C26 C25 P1 C19 -145.6(8) . . . . ?
C30 C25 P1 C19 40.6(10) . . . . ?
C26 C25 P1 C13 -43.0(9) . . . . ?
C30 C25 P1 C13 143.2(9) . . . . ?
C26 C25 P1 Mn1 84.2(8) . . . . ?
C30 C25 P1 Mn1 -89.5(9) . . . . ?
C45 C44 P2 C37 56.9(9) . . . . ?
C49 C44 P2 C37 -132.6(9) . . . . ?
C45 C44 P2 C31 157.5(8) . . . . ?
C49 C44 P2 C31 -32.0(10) . . . . ?
C45 C44 P2 Mn1 -73.7(9) . . . . ?
C49 C44 P2 Mn1 96.8(9) . . . . ?
C42 C37 P2 C44 -2.7(13) . . . . ?
C38 C37 P2 C44 167.0(9) . . . . ?
C42 C37 P2 C31 -108.4(12) . . . . ?
C38 C37 P2 C31 61.4(9) . . . . ?
C42 C37 P2 Mn1 125.2(11) . . . . ?
C38 C37 P2 Mn1 -65.1(9) . . . . ?
C32 C31 P2 C44 140.7(8) . . . . ?
C36 C31 P2 C44 -48.7(9) . . . . ?
C32 C31 P2 C37 -113.1(8) . . . . ?
C36 C31 P2 C37 57.4(9) . . . . ?
C32 C31 P2 Mn1 14.1(9) . . . . ?
C36 C31 P2 Mn1 -175.3(7) . . . . ?
